data_7051433
loop_
_publ_author_name
'Chen, Bang-Lin'
'Mok, Kum-Fun'
'Ng, Siu-Choon'
'Drew, Michael G. B.'

_publ_section_title
;
 Thiophene-2,5-dicarboxylic acid incorporated self-assembly of one-, two-
 and three-dimensional coordination polymers
;
_journal_issue 8
_journal_name_full 'New Journal of Chemistry'
_journal_page_first 877
_journal_page_last 883
_journal_paper_doi 10.1039/a901688k
_journal_volume 23
_journal_year 1999
_chemical_formula_sum 'C18 H10 Mn N2 O4 S'
_chemical_formula_weight 405.28
_space_group_IT_number 61
_symmetry_cell_setting orthorhombic
_symmetry_space_group_name_Hall '-P 2ac 2ab'
_symmetry_space_group_name_H-M 'P b c a'
_cell_angle_alpha 90.00
_cell_angle_beta 90.00
_cell_angle_gamma 90.00
_cell_formula_units_Z 8
_cell_length_a 8.031(2)
_cell_length_b 18.113(6)
_cell_length_c 21.755(6)
_cell_measurement_temperature 293(2)
_cell_volume 3165(2)
_diffrn_ambient_temperature 293(2)
_exptl_crystal_density_diffrn 1.701
_refine_ls_R_factor_obs 0.0428
_refine_ls_wR_factor_obs 0.0874
_cod_depositor_comments
;
 Updating bibliography.

 Antanas Vaitkus,
 2017-07-10

The following automatic conversions were performed:
'_symmetry_cell_setting' value 'Orthorhombic' changed to 'orthorhombic'
according to '/home/saulius/struct/CIF-dictionaries/cif_core.dic'
dictionary named 'cif_core.dic' version 2.4.1 from 2010-06-29.

Automatic conversion script
Id: cif_fix_enum 1527 2010-12-29 10:47:43Z saulius 
;
_cod_database_code 7051433

loop_
_symmetry_equiv_pos_as_xyz
'x, y, z'
'-x+1/2, -y, z+1/2'
'-x, y+1/2, -z+1/2'
'x+1/2, -y+1/2, -z'
'-x, -y, -z'
'x-1/2, y, -z-1/2'
'x, -y-1/2, z-1/2'
'-x-1/2, y-1/2, z'

loop_
_atom_site_aniso_label
_atom_site_aniso_U_11
_atom_site_aniso_U_22
_atom_site_aniso_U_33
_atom_site_aniso_U_23
_atom_site_aniso_U_13
_atom_site_aniso_U_12
Mn 0.0342(3) 0.0172(2) 0.0249(3) 0.0004(2) 0.0000(2) 0.0003(2)
S1 0.0436(5) 0.0187(4) 0.0335(5) 0.0000(3) 0.0148(4) 0.0002(4)
O1 0.0378(14) 0.0216(11) 0.0393(13) 0.0039(10) -0.0009(11) -0.0051(10)
O2 0.056(2) 0.0219(11) 0.0421(15) 0.0065(10) -0.0191(13) -0.0023(11)
O3 0.0388(14) 0.0219(11) 0.0359(13) -0.0051(9) 0.0026(11) -0.0053(10)
O4 0.0464(15) 0.0233(11) 0.0368(13) -0.0077(10) 0.0117(12) -0.0016(11)
N1 0.039(2) 0.0244(14) 0.030(2) -0.0018(12) 0.0023(13) -0.0031(13)
C2 0.042(2) 0.028(2) 0.042(2) 0.001(2) 0.004(2) 0.000(2)
C3 0.048(2) 0.033(2) 0.052(3) -0.008(2) 0.010(2) 0.007(2)
C4 0.047(2) 0.047(2) 0.035(2) -0.012(2) 0.008(2) -0.006(2)
C5 0.043(2) 0.058(2) 0.023(2) 0.000(2) 0.000(2) -0.008(2)
C6 0.049(2) 0.052(2) 0.032(2) 0.010(2) -0.006(2) -0.003(2)
C7 0.057(3) 0.039(2) 0.041(2) 0.010(2) -0.012(2) 0.004(2)
C8 0.053(3) 0.034(2) 0.053(3) 0.002(2) -0.010(2) 0.013(2)
C9 0.040(2) 0.032(2) 0.038(2) -0.004(2) 0.000(2) 0.006(2)
N10 0.035(2) 0.0249(14) 0.0285(15) -0.0016(11) 0.0009(13) -0.0005(13)
C11 0.029(2) 0.024(2) 0.030(2) 0.0003(13) -0.0019(15) -0.0046(15)
C12 0.029(2) 0.029(2) 0.029(2) 0.0005(14) 0.000(2) -0.0082(15)
C13 0.034(2) 0.038(2) 0.034(2) -0.003(2) 0.003(2) -0.007(2)
C14 0.034(2) 0.036(2) 0.032(2) 0.004(2) -0.006(2) -0.004(2)
C15 0.031(2) 0.021(2) 0.030(2) 0.0018(13) -0.003(2) -0.0010(14)
C16 0.031(2) 0.0198(15) 0.025(2) 0.0022(12) 0.0030(15) -0.0027(13)
C17 0.029(2) 0.026(2) 0.025(2) 0.0042(13) 0.0010(14) -0.0030(14)
C18 0.032(2) 0.029(2) 0.022(2) -0.0046(13) 0.0055(14) 0.0016(15)
C19 0.030(2) 0.0218(15) 0.023(2) -0.0033(12) 0.0021(14) 0.0021(13)
C20 0.035(2) 0.020(2) 0.023(2) 0.0003(13) -0.0077(15) 0.0004(14)

loop_
_atom_site_label
_atom_site_type_symbol
_atom_site_fract_x
_atom_site_fract_y
_atom_site_fract_z
_atom_site_U_iso_or_equiv
_atom_site_thermal_displace_type
_atom_site_occupancy
_atom_site_calc_flag
_atom_site_refinement_flags
_atom_site_disorder_group
Mn Mn 0.74434(6) -0.00371(2) 0.69293(2) 0.02544(15) Uani 1 d . .
S1 S 0.34896(11) -0.25849(4) 0.73543(4) 0.0319(2) Uani 1 d . .
O1 O 0.5037(3) -0.05979(11) 0.69196(10) 0.0329(5) Uani 1 d . .
O2 O 0.8363(3) -0.10135(11) 0.73358(11) 0.0400(6) Uani 1 d . .
O3 O 0.9870(3) 0.05078(11) 0.67643(10) 0.0322(5) Uani 1 d . .
O4 O 0.6901(3) 0.08064(11) 0.75771(10) 0.0355(6) Uani 1 d . .
N1 N 0.8095(3) -0.05024(14) 0.59590(12) 0.0312(6) Uani 1 d . .
C2 C 0.9024(4) -0.1095(2) 0.5844(2) 0.0374(9) Uani 1 d . .
H2A H 0.9394(4) -0.1378(2) 0.6174(2) 0.045 Uiso 1 calc R .
C3 C 0.9466(5) -0.1311(2) 0.5250(2) 0.0443(10) Uani 1 d . .
H3A H 1.0111(5) -0.1731(2) 0.5189(2) 0.053 Uiso 1 calc R .
C4 C 0.8946(5) -0.0902(2) 0.4761(2) 0.0429(9) Uani 1 d . .
H4A H 0.9232(5) -0.1041(2) 0.4363(2) 0.051 Uiso 1 calc R .
C5 C 0.7379(4) 0.0181(2) 0.4368(2) 0.0414(9) Uani 1 d . .
H5A H 0.7630(4) 0.0059(2) 0.3963(2) 0.050 Uiso 1 calc R .
C6 C 0.6454(5) 0.0782(2) 0.4490(2) 0.0443(9) Uani 1 d . .
H6A H 0.6081(5) 0.1073(2) 0.4165(2) 0.053 Uiso 1 calc R .
C7 C 0.5015(5) 0.1598(2) 0.5249(2) 0.0457(10) Uani 1 d . .
H7A H 0.4635(5) 0.1908(2) 0.4939(2) 0.055 Uiso 1 calc R .
C8 C 0.4594(5) 0.1734(2) 0.5845(2) 0.0469(10) Uani 1 d . .
H8A H 0.3909(5) 0.2131(2) 0.5944(2) 0.056 Uiso 1 calc R .
C9 C 0.5205(4) 0.1270(2) 0.6306(2) 0.0369(8) Uani 1 d . .
H9A H 0.4899(4) 0.1363(2) 0.6711(2) 0.044 Uiso 1 calc R .
N10 N 0.6197(3) 0.07038(14) 0.61926(12) 0.0293(6) Uani 1 d . .
C11 C 0.6587(4) 0.0553(2) 0.55975(14) 0.0278(7) Uani 1 d . .
C12 C 0.7585(4) -0.0093(2) 0.54685(14) 0.0289(7) Uani 1 d . .
C13 C 0.7980(4) -0.0273(2) 0.4860(2) 0.0353(8) Uani 1 d . .
C14 C 0.6027(4) 0.0987(2) 0.5103(2) 0.0341(8) Uani 1 d . .
C15 C 0.4309(4) -0.1098(2) 0.72060(15) 0.0276(7) Uani 1 d . .
C16 C 0.4545(4) -0.1878(2) 0.69978(13) 0.0251(7) Uani 1 d . .
C17 C 0.5599(4) -0.2139(2) 0.65580(14) 0.0267(7) Uani 1 d . .
H17A H 0.6264(4) -0.1837(2) 0.63142(14) 0.032 Uiso 1 calc R .
C18 C 0.5577(4) -0.2916(2) 0.65111(13) 0.0275(7) Uani 1 d . .
H18A H 0.6223(4) -0.3180(2) 0.62327(13) 0.033 Uiso 1 calc R .
C19 C 0.4507(4) -0.3240(2) 0.69174(13) 0.0248(7) Uani 1 d . .
C20 C 0.4231(4) -0.4041(2) 0.70448(14) 0.0259(7) Uani 1 d . .

loop_
_geom_bond_atom_site_label_1
_geom_bond_atom_site_label_2
_geom_bond_distance
_geom_bond_site_symmetry_2
_geom_bond_publ_flag
Mn O2 2.111(2) . ?
Mn O4 2.124(2) . ?
Mn O1 2.183(2) . ?
Mn O3 2.214(2) . ?
Mn N10 2.317(3) . ?
Mn N1 2.332(3) . ?
S1 C16 1.721(3) . ?
S1 C19 1.726(3) . ?
O1 C15 1.245(4) . ?
O2 C15 1.262(4) 6_657 ?
O3 C20 1.250(4) 8_765 ?
O4 C20 1.256(4) 3_656 ?
N1 C2 1.331(4) . ?
N1 C12 1.362(4) . ?
C2 C3 1.396(5) . ?
C3 C4 1.362(5) . ?
C4 C13 1.395(5) . ?
C5 C6 1.345(5) . ?
C5 C13 1.434(5) . ?
C6 C14 1.426(5) . ?
C7 C8 1.363(5) . ?
C7 C14 1.410(5) . ?
C8 C9 1.398(5) . ?
C9 N10 1.322(4) . ?
N10 C11 1.360(4) . ?
C11 C14 1.406(4) . ?
C11 C12 1.447(4) . ?
C12 C13 1.399(4) . ?
C15 O2 1.262(4) 6_557 ?
C15 C16 1.496(4) . ?
C16 C17 1.363(4) . ?
C17 C18 1.412(4) . ?
C18 C19 1.365(4) . ?
C19 C20 1.494(4) . ?
C20 O3 1.250(4) 8_755 ?
C20 O4 1.256(4) 3_646 ?
